data_8105537
loop_
_publ_author_name
'Zhao, Ying'
'Wu, Xiao-Xia'
'Wang, San-Tai'

_publ_section_title
;
 Crystal structure of catena-poly[triaqua-(\m2-5-methoxy-isophthalato-\k2
 O:O&#x2032;)copper(II)], C9H12CuO8
;
_journal_issue 1
_journal_name_full 'Zeitschrift f\"ur Kristallographie - New Crystal Structures'
_journal_page_first 47
_journal_page_last 48
_journal_paper_doi 10.1515/ncrs-2018-0123
_journal_volume 234
_journal_year 2018
_chemical_formula_moiety 'C9 H12 Cu O8'
_chemical_formula_sum 'C9 H12 Cu O8'
_chemical_formula_weight 311.73
_space_group_crystal_system monoclinic
_space_group_IT_number 15
_space_group_name_Hall '-C 2yc'
_space_group_name_H-M_alt 'C 1 2/c 1'
_atom_sites_solution_hydrogens mixed
_atom_sites_solution_primary direct
_cell_angle_alpha 90
_cell_angle_beta 122.738(7)
_cell_angle_gamma 90
_cell_formula_units_Z 8
_cell_length_a 21.678(13)
_cell_length_b 9.071(6)
_cell_length_c 13.786(9)
_cell_measurement_reflns_used 692
_cell_measurement_temperature 296(2)
_cell_measurement_theta_max 18.555
_cell_measurement_theta_min 2.508
_cell_volume 2280(3)
_computing_cell_refinement 'SAINT v7.34A (Bruker, 200?)'
_computing_data_collection 'Bruker SMART'
_computing_data_reduction 'SAINT v7.34A (Bruker, 200?)'
_computing_molecular_graphics 'Olex2 (Dolomanov et al., 2009)'
_computing_publication_material 'Olex2 (Dolomanov et al., 2009)'
_computing_structure_refinement 'ShelXL (Sheldrick, 2015)'
_computing_structure_solution 'ShelXS (Sheldrick, 2008)'
_diffrn_ambient_temperature 296.15
_diffrn_measured_fraction_theta_full 0.996
_diffrn_measured_fraction_theta_max 0.996
_diffrn_measurement_device_type 'CCD area detector'
_diffrn_measurement_method 'phi and omega scans'
_diffrn_radiation_monochromator graphite
_diffrn_radiation_type MoK\a
_diffrn_radiation_wavelength 0.71073
_diffrn_reflns_av_R_equivalents 0.0991
_diffrn_reflns_av_unetI/netI 0.1129
_diffrn_reflns_Laue_measured_fraction_full 0.996
_diffrn_reflns_Laue_measured_fraction_max 0.996
_diffrn_reflns_limit_h_max 26
_diffrn_reflns_limit_h_min -25
_diffrn_reflns_limit_k_max 10
_diffrn_reflns_limit_k_min -10
_diffrn_reflns_limit_l_max 16
_diffrn_reflns_limit_l_min -16
_diffrn_reflns_number 6795
_diffrn_reflns_point_group_measured_fraction_full 0.996
_diffrn_reflns_point_group_measured_fraction_max 0.996
_diffrn_reflns_theta_full 25.242
_diffrn_reflns_theta_max 25.499
_diffrn_reflns_theta_min 2.508
_exptl_absorpt_coefficient_mu 1.947
_exptl_absorpt_correction_T_max 0.8598
_exptl_absorpt_correction_T_min 0.7207
_exptl_absorpt_correction_type none
_exptl_crystal_colour 'clear light blue'
_exptl_crystal_colour_lustre clear
_exptl_crystal_colour_modifier light
_exptl_crystal_colour_primary blue
_exptl_crystal_density_diffrn 1.816
_exptl_crystal_density_meas .
_exptl_crystal_density_method 'not measured'
_exptl_crystal_description block
_exptl_crystal_F_000 1272
_exptl_crystal_size_max 0.18
_exptl_crystal_size_mid 0.14
_exptl_crystal_size_min 0.08
_refine_diff_density_max 0.704
_refine_diff_density_min -0.677
_refine_diff_density_rms 0.125
_refine_ls_extinction_coef .
_refine_ls_extinction_method none
_refine_ls_goodness_of_fit_ref 1.018
_refine_ls_hydrogen_treatment constr
_refine_ls_matrix_type full
_refine_ls_number_parameters 164
_refine_ls_number_reflns 2109
_refine_ls_number_restraints 0
_refine_ls_restrained_S_all 1.018
_refine_ls_R_factor_all 0.1131
_refine_ls_R_factor_gt 0.0613
_refine_ls_shift/su_max 0.000
_refine_ls_shift/su_mean 0.000
_refine_ls_structure_factor_coef Fsqd
_refine_ls_weighting_details 'w=1/[\s^2^(Fo^2^)+(0.0751P)^2^] where P=(Fo^2^+2Fc^2^)/3'
_refine_ls_weighting_scheme calc
_refine_ls_wR_factor_gt 0.1427
_refine_ls_wR_factor_ref 0.1682
_reflns_Friedel_coverage 0.000
_reflns_Friedel_fraction_full .
_reflns_Friedel_fraction_max .
_reflns_number_gt 1272
_reflns_number_total 2109
_reflns_threshold_expression 'I > 2\s(I)'
_cod_data_source_file suppl_ncrs-2018-0123_suppl.cif
_cod_data_source_block aa
_cod_original_cell_volume 2280(2)
_cod_database_code 8105537
_shelx_space_group_comment
;
The symmetry employed for this shelxl refinement is uniquely defined
by the following loop, which should always be used as a source of
symmetry information in preference to the above space-group names.
They are only intended as comments.
;
_shelx_estimated_absorpt_t_max 0.860
_shelx_estimated_absorpt_t_min 0.721
_olex2_refinement_description
;
1. Fixed Uiso
 At 1.2 times of:
  All C(H) groups
 At 1.5 times of:
  All C(H,H,H) groups, All O(H,H) groups
2.a Riding coordinates:
 O6(H6A,H6B), O7(H7A,H7B), O8(H8A,H8B)
2.b Aromatic/amide H refined with riding coordinates:
 C3(H3), C5(H5), C7(H7)
2.c Idealised Me refined as rotating group:
 C9(H9A,H9B,H9C)
;
_olex2_submission_special_instructions 'No special instructions were received'

loop_
_space_group_symop_operation_xyz
'x, y, z'
'-x, y, -z+1/2'
'x+1/2, y+1/2, z'
'-x+1/2, y+1/2, -z+1/2'
'-x, -y, -z'
'x, -y, z-1/2'
'-x+1/2, -y+1/2, -z'
'x+1/2, -y+1/2, z-1/2'

loop_
_atom_site_label
_atom_site_type_symbol
_atom_site_fract_x
_atom_site_fract_y
_atom_site_fract_z
_atom_site_U_iso_or_equiv
_atom_site_adp_type
_atom_site_occupancy
_atom_site_site_symmetry_order
_atom_site_calc_flag
_atom_site_refinement_flags_posn
_atom_site_refinement_flags_adp
_atom_site_refinement_flags_occupancy
_atom_site_disorder_assembly
_atom_site_disorder_group
Cu1 Cu 0.21571(4) 0.62617(9) 0.31273(7) 0.0307(3) Uani 1 1 d . . . . .
O1 O 0.1269(2) 0.7407(5) 0.2367(4) 0.0391(13) Uani 1 1 d . . . . .
O2 O 0.1892(3) 0.9408(6) 0.3315(4) 0.0412(13) Uani 1 1 d . . . . .
O3 O -0.1939(2) 0.9834(5) -0.1023(4) 0.0352(12) Uani 1 1 d . . . . .
O4 O -0.1425(3) 0.7658(5) -0.0304(4) 0.0385(13) Uani 1 1 d . . . . .
O5 O 0.0120(3) 1.3510(5) 0.1432(5) 0.0457(14) Uani 1 1 d . . . . .
O6 O 0.2021(3) 0.5901(5) 0.4416(4) 0.0362(12) Uani 1 1 d . . . . .
H6A H 0.1711 0.6442 0.4444 0.054 Uiso 1 1 d R . . . .
H6B H 0.2437 0.5777 0.5036 0.054 Uiso 1 1 d R . . . .
O7 O 0.1579(3) 0.4161(5) 0.2124(4) 0.0418(13) Uani 1 1 d . . . . .
H7A H 0.1177 0.4036 0.2081 0.063 Uiso 1 1 d R . . . .
H7B H 0.1741 0.3919 0.1705 0.063 Uiso 1 1 d R . . . .
O8 O 0.2327(3) 0.6728(5) 0.1864(4) 0.0388(13) Uani 1 1 d . . . . .
H8A H 0.2525 0.7573 0.1982 0.058 Uiso 1 1 d R . . . .
H8B H 0.2586 0.6009 0.1885 0.058 Uiso 1 1 d R . . . .
C1 C 0.1307(4) 0.8781(8) 0.2585(5) 0.0313(16) Uani 1 1 d . . . . .
C2 C 0.0617(3) 0.9645(7) 0.1890(5) 0.0258(15) Uani 1 1 d . . . . .
C3 C 0.0641(4) 1.1180(7) 0.1988(5) 0.0287(15) Uani 1 1 d . . . . .
H3 H 0.1078 1.1645 0.2523 0.034 Uiso 1 1 calc R . . . .
C4 C 0.0023(4) 1.2004(7) 0.1299(6) 0.0329(17) Uani 1 1 d . . . . .
C5 C -0.0641(4) 1.1343(8) 0.0537(5) 0.0307(16) Uani 1 1 d . . . . .
H5 H -0.1059 1.1910 0.0079 0.037 Uiso 1 1 calc R . . . .
C6 C -0.0676(3) 0.9795(7) 0.0468(5) 0.0252(15) Uani 1 1 d . . . . .
C7 C -0.0047(4) 0.8976(7) 0.1138(6) 0.0296(16) Uani 1 1 d . . . . .
H7 H -0.0071 0.7953 0.1081 0.035 Uiso 1 1 calc R . . . .
C8 C -0.1393(4) 0.9039(8) -0.0343(5) 0.0302(17) Uani 1 1 d . . . . .
C9 C -0.0511(5) 1.4406(9) 0.0828(9) 0.084(4) Uani 1 1 d . . . . .
H9A H -0.0734 1.4277 0.0013 0.125 Uiso 1 1 calc GR . . . .
H9B H -0.0375 1.5421 0.1027 0.125 Uiso 1 1 calc GR . . . .
H9C H -0.0854 1.4130 0.1033 0.125 Uiso 1 1 calc GR . . . .

loop_
_atom_site_aniso_label
_atom_site_aniso_U_11
_atom_site_aniso_U_22
_atom_site_aniso_U_33
_atom_site_aniso_U_23
_atom_site_aniso_U_13
_atom_site_aniso_U_12
Cu1 0.0248(5) 0.0228(5) 0.0344(5) 0.0019(4) 0.0093(4) 0.0025(4)
O1 0.032(3) 0.027(3) 0.046(3) 0.001(2) 0.013(2) 0.008(2)
O2 0.027(3) 0.037(3) 0.041(3) 0.007(2) 0.007(2) -0.001(2)
O3 0.023(3) 0.036(3) 0.037(3) -0.002(2) 0.010(2) -0.004(2)
O4 0.035(3) 0.027(3) 0.046(3) 0.000(2) 0.018(3) -0.010(2)
O5 0.030(3) 0.015(3) 0.066(3) -0.001(2) 0.010(3) 0.001(2)
O6 0.030(3) 0.038(3) 0.030(2) 0.003(2) 0.009(2) 0.008(2)
O7 0.038(3) 0.031(3) 0.053(3) -0.011(2) 0.022(3) -0.006(2)
O8 0.038(3) 0.030(3) 0.044(3) 0.002(2) 0.020(3) -0.001(2)
C1 0.023(4) 0.037(4) 0.029(3) 0.007(3) 0.010(3) 0.000(3)
C2 0.021(4) 0.024(4) 0.027(3) 0.006(3) 0.010(3) 0.003(3)
C3 0.022(3) 0.030(4) 0.031(3) -0.001(3) 0.012(3) -0.002(3)
C4 0.036(4) 0.017(4) 0.038(4) -0.004(3) 0.016(4) 0.000(3)
C5 0.025(4) 0.029(4) 0.031(3) 0.003(3) 0.010(3) -0.001(3)
C6 0.024(4) 0.022(4) 0.026(3) 0.001(3) 0.012(3) -0.004(3)
C7 0.029(4) 0.020(4) 0.036(4) 0.001(3) 0.015(3) -0.001(3)
C8 0.026(4) 0.035(5) 0.026(3) 0.001(3) 0.012(3) -0.001(3)
C9 0.057(6) 0.021(5) 0.118(8) 0.011(5) 0.011(6) 0.012(4)

loop_
_atom_type_symbol
_atom_type_description
_atom_type_scat_dispersion_real
_atom_type_scat_dispersion_imag
_atom_type_scat_source
C C 0.0033 0.0016 'International Tables Vol C Tables 4.2.6.8 and 6.1.1.4'
H H 0.0000 0.0000 'International Tables Vol C Tables 4.2.6.8 and 6.1.1.4'
O O 0.0106 0.0060 'International Tables Vol C Tables 4.2.6.8 and 6.1.1.4'
Cu Cu 0.3201 1.2651 'International Tables Vol C Tables 4.2.6.8 and 6.1.1.4'

loop_
_geom_angle_atom_site_label_1
_geom_angle_atom_site_label_2
_geom_angle_atom_site_label_3
_geom_angle
_geom_angle_site_symmetry_1
_geom_angle_site_symmetry_3
O1 Cu1 O3 176.5(2) . 8_566
O1 Cu1 O6 89.3(2) . .
O1 Cu1 O7 93.5(2) . .
O1 Cu1 O8 90.7(2) . .
O3 Cu1 O6 88.01(19) 8_566 .
O3 Cu1 O7 88.99(19) 8_566 .
O3 Cu1 O8 91.9(2) 8_566 .
O6 Cu1 O7 96.11(19) . .
O6 Cu1 O8 176.86(19) . .
O8 Cu1 O7 87.02(19) . .
C1 O1 Cu1 118.8(4) . .
C8 O3 Cu1 113.1(4) . 8_465
C4 O5 C9 117.6(6) . .
Cu1 O6 H6A 116.8 . .
Cu1 O6 H6B 109.4 . .
H6A O6 H6B 117.8 . .
Cu1 O7 H7A 111.0 . .
Cu1 O7 H7B 109.5 . .
H7A O7 H7B 134.7 . .
Cu1 O8 H8A 109.5 . .
Cu1 O8 H8B 103.6 . .
H8A O8 H8B 115.4 . .
O1 C1 C2 116.6(6) . .
O2 C1 O1 122.9(6) . .
O2 C1 C2 120.4(7) . .
C3 C2 C1 119.3(6) . .
C7 C2 C1 121.9(6) . .
C7 C2 C3 118.7(6) . .
C2 C3 H3 119.8 . .
C4 C3 C2 120.3(6) . .
C4 C3 H3 119.8 . .
C3 C4 O5 115.3(6) . .
C3 C4 C5 121.2(6) . .
C5 C4 O5 123.6(6) . .
C4 C5 H5 120.6 . .
C4 C5 C6 118.7(6) . .
C6 C5 H5 120.6 . .
C5 C6 C8 120.1(6) . .
C7 C6 C5 119.7(6) . .
C7 C6 C8 120.2(6) . .
C2 C7 C6 121.2(6) . .
C2 C7 H7 119.4 . .
C6 C7 H7 119.4 . .
O3 C8 C6 117.9(6) . .
O4 C8 O3 123.3(6) . .
O4 C8 C6 118.7(6) . .
O5 C9 H9A 109.5 . .
O5 C9 H9B 109.5 . .
O5 C9 H9C 109.5 . .
H9A C9 H9B 109.5 . .
H9A C9 H9C 109.5 . .
H9B C9 H9C 109.5 . .

loop_
_geom_bond_atom_site_label_1
_geom_bond_atom_site_label_2
_geom_bond_distance
_geom_bond_site_symmetry_2
Cu1 O1 1.924(5) .
Cu1 O3 1.928(4) 8_566
Cu1 O6 1.979(5) .
Cu1 O7 2.289(5) .
Cu1 O8 2.011(5) .
O1 C1 1.274(8) .
O2 C1 1.251(8) .
O3 Cu1 1.928(4) 8_465
O3 C8 1.264(8) .
O4 C8 1.258(8) .
O5 C4 1.379(8) .
O5 C9 1.412(9) .
O6 H6A 0.8499 .
O6 H6B 0.8499 .
O7 H7A 0.8500 .
O7 H7B 0.8501 .
O8 H8A 0.8501 .
O8 H8B 0.8499 .
C1 C2 1.490(9) .
C2 C3 1.397(9) .
C2 C7 1.378(9) .
C3 H3 0.9300 .
C3 C4 1.370(9) .
C4 C5 1.379(9) .
C5 H5 0.9300 .
C5 C6 1.407(9) .
C6 C7 1.379(9) .
C6 C8 1.503(9) .
C7 H7 0.9300 .
C9 H9A 0.9600 .
C9 H9B 0.9600 .
C9 H9C 0.9600 .

loop_
_geom_hbond_atom_site_label_D
_geom_hbond_atom_site_label_H
_geom_hbond_atom_site_label_A
_geom_hbond_distance_DH
_geom_hbond_distance_HA
_geom_hbond_distance_DA
_geom_hbond_angle_DHA
_geom_hbond_site_symmetry_A
O6 H6A O4 0.85 1.95 2.724(7) 150.9 2
O6 H6B O2 0.85 1.93 2.728(6) 155.2 7_566
O7 H7A O5 0.85 2.02 2.830(7) 160.1 1_545
O7 H7B O4 0.85 2.19 2.867(7) 135.9 5_565
O8 H8A O7 0.85 2.19 2.977(7) 154.8 4
O8 H8B O2 0.85 1.95 2.793(7) 171.4 4_545

loop_
_geom_torsion_atom_site_label_1
_geom_torsion_atom_site_label_2
_geom_torsion_atom_site_label_3
_geom_torsion_atom_site_label_4
_geom_torsion
_geom_torsion_site_symmetry_1
_geom_torsion_site_symmetry_2
_geom_torsion_site_symmetry_3
_geom_torsion_site_symmetry_4
Cu1 O1 C1 O2 -3.6(9) . . . .
Cu1 O1 C1 C2 174.3(4) . . . .
Cu1 O3 C8 O4 6.2(9) 8_465 . . .
Cu1 O3 C8 C6 -172.9(4) 8_465 . . .
O1 C1 C2 C3 -172.2(6) . . . .
O1 C1 C2 C7 6.7(10) . . . .
O2 C1 C2 C3 5.7(10) . . . .
O2 C1 C2 C7 -175.4(6) . . . .
O5 C4 C5 C6 179.6(7) . . . .
C1 C2 C3 C4 175.4(6) . . . .
C1 C2 C7 C6 -177.4(6) . . . .
C2 C3 C4 O5 -177.1(7) . . . .
C2 C3 C4 C5 3.2(11) . . . .
C3 C2 C7 C6 1.6(10) . . . .
C3 C4 C5 C6 -0.7(11) . . . .
C4 C5 C6 C7 -1.3(10) . . . .
C4 C5 C6 C8 179.3(6) . . . .
C5 C6 C7 C2 0.9(10) . . . .
C5 C6 C8 O3 6.4(9) . . . .
C5 C6 C8 O4 -172.8(6) . . . .
C7 C2 C3 C4 -3.6(10) . . . .
C7 C6 C8 O3 -173.0(6) . . . .
C7 C6 C8 O4 7.9(10) . . . .
C8 C6 C7 C2 -179.7(6) . . . .
C9 O5 C4 C3 -173.9(7) . . . .
C9 O5 C4 C5 5.8(12) . . . .
